data_4079808
loop_
_publ_author_name
'Mori, Shotaro'
'Mochida, Tomoyuki'

_publ_section_title
;
 Organometallic Ionic Liquids from Cationic Arene--Ruthenium Complexes
;
_journal_issue 3
_journal_name_full Organometallics
_journal_page_first 780
_journal_paper_doi 10.1021/om300847s
_journal_volume 32
_journal_year 2013
_chemical_formula_moiety 'C11 H18 Cl Ru S2, F6 P'
_chemical_formula_sum 'C11 H18 Cl F6 P Ru S2'
_chemical_formula_weight 495.86
_chemical_name_systematic
; 
 ? 
;
_space_group_IT_number 14
_symmetry_cell_setting monoclinic
_symmetry_space_group_name_Hall '-P 2ybc'
_symmetry_space_group_name_H-M 'P 1 21/c 1'
_atom_sites_solution_hydrogens geom
_atom_sites_solution_primary direct
_atom_sites_solution_secondary difmap
_audit_creation_method SHELXL-97
_cell_angle_alpha 90.00
_cell_angle_beta 90.5640(10)
_cell_angle_gamma 90.00
_cell_formula_units_Z 4
_cell_length_a 7.1932(10)
_cell_length_b 15.768(2)
_cell_length_c 14.609(2)
_cell_measurement_reflns_used 6202
_cell_measurement_temperature 100
_cell_measurement_theta_max 27.53
_cell_measurement_theta_min 2.58
_cell_volume 1656.9(4)
_computing_cell_refinement 'APEX2 (Bruker AXS, 2006)'
_computing_data_collection 'APEX2 (Bruker AXS, 2006)'
_computing_data_reduction 'SAINT (Bruker AXS, 2004)'
_computing_molecular_graphics 'XSHEL (Bruker AXS,2002)'
_computing_publication_material 'XCIF (Bruker AXS, 2001)'
_computing_structure_refinement 'SHELXL-97 (Sheldrick, 1997)'
_computing_structure_solution 'SHELXS-97 (Sheldrick, 1997)'
_diffrn_ambient_temperature 100
_diffrn_detector_area_resol_mean 8.333
_diffrn_measured_fraction_theta_full 0.997
_diffrn_measured_fraction_theta_max 0.997
_diffrn_measurement_device_type 'Bruker APEXII CCD area detector'
_diffrn_measurement_method 'phi and omega scans'
_diffrn_radiation_monochromator 'Bruker Helios multilayer confocal mirror'
_diffrn_radiation_source 'Bruker TXS fine-focus rotating anode'
_diffrn_radiation_type MoK\a
_diffrn_radiation_wavelength 0.71073
_diffrn_reflns_av_R_equivalents 0.0172
_diffrn_reflns_av_sigmaI/netI 0.0194
_diffrn_reflns_limit_h_max 8
_diffrn_reflns_limit_h_min -8
_diffrn_reflns_limit_k_max 18
_diffrn_reflns_limit_k_min -11
_diffrn_reflns_limit_l_max 17
_diffrn_reflns_limit_l_min -15
_diffrn_reflns_number 7786
_diffrn_reflns_theta_full 25.03
_diffrn_reflns_theta_max 25.03
_diffrn_reflns_theta_min 2.58
_exptl_absorpt_coefficient_mu 1.506
_exptl_absorpt_correction_T_max 0.8677
_exptl_absorpt_correction_T_min 0.6516
_exptl_absorpt_correction_type empirical
_exptl_absorpt_process_details
;
SADABS Sheldrick 1996
;
_exptl_crystal_colour orange
_exptl_crystal_density_diffrn 1.988
_exptl_crystal_density_method 'not measured'
_exptl_crystal_description prism
_exptl_crystal_F_000 984
_exptl_crystal_size_max 0.31
_exptl_crystal_size_mid 0.15
_exptl_crystal_size_min 0.10
_refine_diff_density_max 0.361
_refine_diff_density_min -0.590
_refine_diff_density_rms 0.074
_refine_ls_extinction_method none
_refine_ls_goodness_of_fit_ref 1.044
_refine_ls_hydrogen_treatment constr
_refine_ls_matrix_type full
_refine_ls_number_parameters 201
_refine_ls_number_reflns 2927
_refine_ls_number_restraints 0
_refine_ls_restrained_S_all 1.044
_refine_ls_R_factor_all 0.0190
_refine_ls_R_factor_gt 0.0180
_refine_ls_shift/su_max 0.003
_refine_ls_shift/su_mean 0.000
_refine_ls_structure_factor_coef Fsqd
_refine_ls_weighting_details 'calc w=1/[\s^2^(Fo^2^)+(0.0202P)^2^+1.0975P] where P=(Fo^2^+2Fc^2^)/3'
_refine_ls_weighting_scheme calc
_refine_ls_wR_factor_gt 0.0431
_refine_ls_wR_factor_ref 0.0436
_reflns_number_gt 2785
_reflns_number_total 2927
_reflns_threshold_expression >2sigma(I)
_cod_data_source_file om300847s_si_002.cif
_cod_data_source_block '[2b][PF6]'
_cod_depositor_comments
;
The following automatic conversions were performed:

'_symmetry_cell_setting' value 'Monoclinic' changed to 'monoclinic'
according to /home/saulius/struct/CIF-dictionaries/cif_core.dic
dictionary named 'cif_core.dic' version 2.4.2 from 2011-04-26.

Automatic conversion script
Id: cif_fix_values 1891 2012-01-12 08:04:46Z andrius 
;
_cod_original_sg_symbol_H-M 'P 21/c'
_cod_database_code 4079808

loop_
_symmetry_equiv_pos_as_xyz
'x, y, z'
'-x, y+1/2, -z+1/2'
'-x, -y, -z'
'x, -y-1/2, z-1/2'

loop_
_atom_site_label
_atom_site_type_symbol
_atom_site_fract_x
_atom_site_fract_y
_atom_site_fract_z
_atom_site_U_iso_or_equiv
_atom_site_adp_type
_atom_site_occupancy
_atom_site_symmetry_multiplicity
_atom_site_calc_flag
_atom_site_refinement_flags
Ru1 Ru 1.02245(2) 0.576390(9) 0.279421(9) 0.01221(6) Uani 1 1 d .
S1 S 1.02732(7) 0.51913(3) 0.12830(3) 0.01526(11) Uani 1 1 d .
P1 P 0.58286(7) 0.77204(3) 0.54089(3) 0.01629(11) Uani 1 1 d .
S2 S 0.71870(7) 0.51847(3) 0.29589(3) 0.01772(11) Uani 1 1 d .
Cl1 Cl 1.14948(7) 0.44586(3) 0.33567(3) 0.02159(11) Uani 1 1 d .
F3 F 0.60684(18) 0.86655(7) 0.57926(9) 0.0312(3) Uani 1 1 d .
F6 F 0.36216(16) 0.78657(8) 0.53171(8) 0.0292(3) Uani 1 1 d .
F2 F 0.55648(17) 0.73869(8) 0.64328(8) 0.0279(3) Uani 1 1 d .
F1 F 0.60833(17) 0.80599(8) 0.43836(8) 0.0288(3) Uani 1 1 d .
F5 F 0.80270(16) 0.75814(8) 0.54910(8) 0.0246(3) Uani 1 1 d .
F4 F 0.56020(18) 0.67763(7) 0.50242(9) 0.0323(3) Uani 1 1 d .
C4 C 0.9461(3) 0.71018(12) 0.25310(14) 0.0194(4) Uani 1 1 d .
H4 H 0.8512 0.7341 0.2155 0.023 Uiso 1 1 calc R
C3 C 0.9110(3) 0.69013(12) 0.34584(13) 0.0218(4) Uani 1 1 d .
H3 H 0.7906 0.6994 0.3700 0.026 Uiso 1 1 calc R
C5 C 1.1238(3) 0.69410(12) 0.21762(14) 0.0226(4) Uani 1 1 d .
H5 H 1.1476 0.7057 0.1550 0.027 Uiso 1 1 calc R
C6 C 1.2676(3) 0.66087(13) 0.27390(16) 0.0276(5) Uani 1 1 d .
H6 H 1.3882 0.6516 0.2499 0.033 Uiso 1 1 calc R
C1 C 1.2292(3) 0.64176(13) 0.36569(16) 0.0298(5) Uani 1 1 d .
H1 H 1.3244 0.6184 0.4035 0.036 Uiso 1 1 calc R
C2 C 1.0524(3) 0.65666(13) 0.40269(14) 0.0263(5) Uani 1 1 d .
H2 H 1.0286 0.6443 0.4651 0.032 Uiso 1 1 calc R
C8 C 0.9473(3) 0.41007(12) 0.12689(14) 0.0198(4) Uani 1 1 d .
H8A H 0.9656 0.3860 0.0650 0.024 Uiso 1 1 calc R
H8B H 1.0229 0.3764 0.1707 0.024 Uiso 1 1 calc R
C10 C 0.7040(3) 0.41018(12) 0.25364(14) 0.0225(4) Uani 1 1 d .
H10A H 0.7941 0.3746 0.2880 0.027 Uiso 1 1 calc R
H10B H 0.5779 0.3878 0.2656 0.027 Uiso 1 1 calc R
C7 C 1.2692(3) 0.49902(14) 0.10537(15) 0.0248(5) Uani 1 1 d .
H7A H 1.3248 0.4678 0.1568 0.037 Uiso 1 1 calc R
H7B H 1.3346 0.5530 0.0976 0.037 Uiso 1 1 calc R
H7C H 1.2798 0.4653 0.0493 0.037 Uiso 1 1 calc R
C9 C 0.7432(3) 0.40266(13) 0.15200(14) 0.0240(5) Uani 1 1 d .
H9A H 0.6728 0.4475 0.1192 0.029 Uiso 1 1 calc R
H9B H 0.6960 0.3472 0.1301 0.029 Uiso 1 1 calc R
C11 C 0.6965(3) 0.49407(14) 0.41607(14) 0.0296(5) Uani 1 1 d .
H11A H 0.5808 0.4627 0.4259 0.044 Uiso 1 1 calc R
H11B H 0.6942 0.5469 0.4514 0.044 Uiso 1 1 calc R
H11C H 0.8024 0.4594 0.4361 0.044 Uiso 1 1 calc R

loop_
_atom_site_aniso_label
_atom_site_aniso_U_11
_atom_site_aniso_U_22
_atom_site_aniso_U_33
_atom_site_aniso_U_23
_atom_site_aniso_U_13
_atom_site_aniso_U_12
Ru1 0.01467(9) 0.01101(9) 0.01092(9) -0.00049(5) -0.00029(6) 0.00133(5)
S1 0.0203(2) 0.0129(2) 0.0126(2) -0.00099(17) 0.00261(18) -0.00048(18)
P1 0.0188(3) 0.0157(2) 0.0145(2) 0.00045(19) 0.00154(19) 0.0023(2)
S2 0.0175(2) 0.0166(2) 0.0192(2) 0.00313(18) 0.00454(19) 0.00033(18)
Cl1 0.0273(3) 0.0165(2) 0.0209(2) 0.00143(19) -0.0057(2) 0.00673(19)
F3 0.0359(7) 0.0184(6) 0.0395(7) -0.0073(5) 0.0090(6) 0.0010(5)
F6 0.0189(6) 0.0444(8) 0.0243(6) 0.0025(6) 0.0014(5) 0.0046(5)
F2 0.0275(7) 0.0384(7) 0.0177(6) 0.0074(5) 0.0021(5) -0.0019(5)
F1 0.0312(7) 0.0367(7) 0.0186(6) 0.0088(5) 0.0067(5) 0.0146(6)
F5 0.0199(6) 0.0326(7) 0.0213(6) -0.0030(5) 0.0011(5) 0.0048(5)
F4 0.0400(8) 0.0198(6) 0.0371(7) -0.0077(6) -0.0073(6) -0.0020(5)
C4 0.0265(11) 0.0095(9) 0.0220(10) -0.0011(8) -0.0045(8) 0.0014(8)
C3 0.0298(12) 0.0124(9) 0.0233(11) -0.0060(8) 0.0050(9) 0.0051(8)
C5 0.0346(12) 0.0115(9) 0.0219(10) -0.0026(8) 0.0053(9) -0.0085(8)
C6 0.0192(11) 0.0179(10) 0.0457(14) -0.0094(10) 0.0021(9) -0.0055(8)
C1 0.0328(13) 0.0183(11) 0.0377(13) -0.0080(9) -0.0205(10) -0.0004(9)
C2 0.0442(14) 0.0186(10) 0.0160(10) -0.0063(8) -0.0064(9) 0.0020(9)
C8 0.0283(11) 0.0125(9) 0.0187(10) -0.0030(8) 0.0001(8) -0.0036(8)
C10 0.0241(11) 0.0168(10) 0.0266(11) 0.0019(8) 0.0029(9) -0.0064(8)
C7 0.0219(11) 0.0241(11) 0.0287(11) -0.0054(9) 0.0109(9) -0.0010(9)
C9 0.0269(12) 0.0202(10) 0.0248(11) -0.0021(9) -0.0037(9) -0.0091(9)
C11 0.0407(14) 0.0264(11) 0.0220(11) 0.0057(9) 0.0151(10) 0.0006(10)

loop_
_atom_type_symbol
_atom_type_description
_atom_type_scat_dispersion_real
_atom_type_scat_dispersion_imag
_atom_type_scat_source
C C 0.0033 0.0016 'International Tables Vol C Tables 4.2.6.8 and 6.1.1.4'
H H 0.0000 0.0000 'International Tables Vol C Tables 4.2.6.8 and 6.1.1.4'
F F 0.0171 0.0103 'International Tables Vol C Tables 4.2.6.8 and 6.1.1.4'
P P 0.1023 0.0942 'International Tables Vol C Tables 4.2.6.8 and 6.1.1.4'
S S 0.1246 0.1234 'International Tables Vol C Tables 4.2.6.8 and 6.1.1.4'
Cl Cl 0.1484 0.1585 'International Tables Vol C Tables 4.2.6.8 and 6.1.1.4'
Ru Ru -1.2594 0.8363 'International Tables Vol C Tables 4.2.6.8 and 6.1.1.4'

loop_
_geom_angle_atom_site_label_1
_geom_angle_atom_site_label_2
_geom_angle_atom_site_label_3
_geom_angle
C5 Ru1 C3 67.33(8)
C5 Ru1 C1 67.23(8)
C3 Ru1 C1 67.11(8)
C5 Ru1 C2 79.66(8)
C3 Ru1 C2 37.32(8)
C1 Ru1 C2 37.23(9)
C5 Ru1 C6 37.49(8)
C3 Ru1 C6 79.55(8)
C1 Ru1 C6 37.15(9)
C2 Ru1 C6 67.26(9)
C5 Ru1 C4 37.26(8)
C3 Ru1 C4 37.49(7)
C1 Ru1 C4 79.51(8)
C2 Ru1 C4 67.52(7)
C6 Ru1 C4 67.43(8)
C5 Ru1 S2 132.48(6)
C3 Ru1 S2 85.94(6)
C1 Ru1 S2 137.59(7)
C2 Ru1 S2 102.67(6)
C6 Ru1 S2 165.17(6)
C4 Ru1 S2 99.01(6)
C5 Ru1 S1 86.06(5)
C3 Ru1 S1 136.65(5)
C1 Ru1 S1 133.82(7)
C2 Ru1 S1 165.61(6)
C6 Ru1 S1 100.09(6)
C4 Ru1 S1 101.88(5)
S2 Ru1 S1 88.295(17)
C5 Ru1 Cl1 137.90(6)
C3 Ru1 Cl1 133.68(5)
C1 Ru1 Cl1 87.27(6)
C2 Ru1 Cl1 100.30(6)
C6 Ru1 Cl1 103.21(6)
C4 Ru1 Cl1 166.55(5)
S2 Ru1 Cl1 89.030(19)
S1 Ru1 Cl1 89.042(18)
C7 S1 C8 97.93(10)
C7 S1 Ru1 105.15(7)
C8 S1 Ru1 111.21(7)
F2 P1 F4 90.57(7)
F2 P1 F5 90.64(7)
F4 P1 F5 89.77(7)
F2 P1 F3 89.54(7)
F4 P1 F3 179.66(8)
F5 P1 F3 89.90(7)
F2 P1 F1 179.61(8)
F4 P1 F1 89.69(7)
F5 P1 F1 89.64(6)
F3 P1 F1 90.20(7)
F2 P1 F6 89.93(7)
F4 P1 F6 90.35(7)
F5 P1 F6 179.42(7)
F3 P1 F6 89.97(7)
F1 P1 F6 89.79(7)
C11 S2 C10 97.16(10)
C11 S2 Ru1 105.66(8)
C10 S2 Ru1 112.09(7)
C5 C4 C3 118.88(18)
C5 C4 Ru1 70.56(11)
C3 C4 Ru1 70.56(11)
C5 C4 H4 120.6
C3 C4 H4 120.6
Ru1 C4 H4 130.9
C2 C3 C4 120.9(2)
C2 C3 Ru1 71.93(11)
C4 C3 Ru1 71.95(11)
C2 C3 H3 119.6
C4 C3 H3 119.6
Ru1 C3 H3 128.9
C4 C5 C6 120.93(19)
C4 C5 Ru1 72.17(11)
C6 C5 Ru1 72.02(12)
C4 C5 H5 119.5
C6 C5 H5 119.5
Ru1 C5 H5 128.6
C1 C6 C5 119.0(2)
C1 C6 Ru1 70.85(12)
C5 C6 Ru1 70.49(12)
C1 C6 H6 120.5
C5 C6 H6 120.5
Ru1 C6 H6 130.7
C6 C1 C2 121.2(2)
C6 C1 Ru1 72.00(12)
C2 C1 Ru1 71.89(12)
C6 C1 H1 119.4
C2 C1 H1 119.4
Ru1 C1 H1 129.1
C1 C2 C3 119.1(2)
C1 C2 Ru1 70.89(12)
C3 C2 Ru1 70.75(11)
C1 C2 H2 120.5
C3 C2 H2 120.5
Ru1 C2 H2 130.4
C9 C8 S1 112.16(14)
C9 C8 H8A 109.2
S1 C8 H8A 109.2
C9 C8 H8B 109.2
S1 C8 H8B 109.2
H8A C8 H8B 107.9
C9 C10 S2 113.23(14)
C9 C10 H10A 108.9
S2 C10 H10A 108.9
C9 C10 H10B 108.9
S2 C10 H10B 108.9
H10A C10 H10B 107.7
S1 C7 H7A 109.5
S1 C7 H7B 109.5
H7A C7 H7B 109.5
S1 C7 H7C 109.5
H7A C7 H7C 109.5
H7B C7 H7C 109.5
C10 C9 C8 114.74(17)
C10 C9 H9A 108.6
C8 C9 H9A 108.6
C10 C9 H9B 108.6
C8 C9 H9B 108.6
H9A C9 H9B 107.6
S2 C11 H11A 109.5
S2 C11 H11B 109.5
H11A C11 H11B 109.5
S2 C11 H11C 109.5
H11A C11 H11C 109.5
H11B C11 H11C 109.5

loop_
_geom_bond_atom_site_label_1
_geom_bond_atom_site_label_2
_geom_bond_distance
Ru1 C5 2.1919(19)
Ru1 C3 2.1946(19)
Ru1 C1 2.197(2)
Ru1 C2 2.2100(19)
Ru1 C6 2.212(2)
Ru1 C4 2.2127(19)
Ru1 S2 2.3825(6)
Ru1 S1 2.3858(5)
Ru1 Cl1 2.3940(5)
S1 C7 1.803(2)
S1 C8 1.8135(19)
P1 F2 1.5987(12)
P1 F4 1.5990(12)
P1 F5 1.5998(13)
P1 F3 1.6009(13)
P1 F1 1.6029(12)
P1 F6 1.6083(13)
S2 C11 1.806(2)
S2 C10 1.818(2)
C4 C5 1.407(3)
C4 C3 1.416(3)
C4 H4 0.9500
C3 C2 1.409(3)
C3 H3 0.9500
C5 C6 1.415(3)
C5 H5 0.9500
C6 C1 1.404(3)
C6 H6 0.9500
C1 C2 1.407(3)
C1 H1 0.9500
C2 H2 0.9500
C8 C9 1.521(3)
C8 H8A 0.9900
C8 H8B 0.9900
C10 C9 1.519(3)
C10 H10A 0.9900
C10 H10B 0.9900
C7 H7A 0.9800
C7 H7B 0.9800
C7 H7C 0.9800
C9 H9A 0.9900
C9 H9B 0.9900
C11 H11A 0.9800
C11 H11B 0.9800
C11 H11C 0.9800
